data_2009223
loop_
_publ_author_name
'Pr\"ohl, Hans-Heinrich'
'N\"aveke, Martina'
'Jones, Peter G.'
'Blaschette, Armand'

_publ_section_title
;
 Polysulfonylamines. CXXI. Three <i>N</i>,<i>N</i>-disulfonylated
 1-adamantylamines
;
_journal_issue 12
_journal_name_full 'Acta Crystallographica Section C'
_journal_page_first 2080
_journal_page_last 2084
_journal_paper_doi 10.1107/S0108270199011646
_journal_volume 55
_journal_year 1999
_chemical_formula_sum 'C16 H19 N O4 S2'
_chemical_formula_weight 353.44
_chemical_name_systematic
;
 2-(1-adamantyl)-1,1,3,3-tetraoxo-1,3,2-benzodithiazole
;
_space_group_IT_number 19
_symmetry_cell_setting orthorhombic
_symmetry_space_group_name_Hall 'P 2ac 2ab'
_symmetry_space_group_name_H-M 'P 21 21 21'
_audit_creation_method SHELXL-97
_cell_angle_alpha 90.00
_cell_angle_beta 90.00
_cell_angle_gamma 90.00
_cell_formula_units_Z 4
_cell_length_a 7.2362(18)
_cell_length_b 7.2831(15)
_cell_length_c 29.526(6)
_cell_measurement_reflns_used 50
_cell_measurement_temperature 178(2)
_cell_measurement_theta_max 12.5
_cell_measurement_theta_min 3
_cell_volume 1556.1(6)
_computing_cell_refinement P3
_computing_data_collection 'P3 (Nicolet,  1987)'
_computing_data_reduction 'XDISK in P3 software'
_computing_molecular_graphics 'XP (Siemens, 1994)'
_computing_publication_material SHELXL97
_computing_structure_refinement 'SHELXL97 (Sheldrick, 1997)'
_computing_structure_solution 'SHELXS97 (Sheldrick, 1990)'
_diffrn_ambient_temperature 178(2)
_diffrn_measured_fraction_theta_full 0.997
_diffrn_measured_fraction_theta_max 0.997
_diffrn_measurement_device_type 'Nicolet R3'
_diffrn_measurement_method \w-scans
_diffrn_radiation_monochromator graphite
_diffrn_radiation_source 'fine-focus sealed tube'
_diffrn_radiation_type MoK\a
_diffrn_radiation_wavelength 0.71073
_diffrn_reflns_av_R_equivalents 0.0265
_diffrn_reflns_av_sigmaI/netI 0.0256
_diffrn_reflns_limit_h_max 9
_diffrn_reflns_limit_h_min -9
_diffrn_reflns_limit_k_max 0
_diffrn_reflns_limit_k_min -9
_diffrn_reflns_limit_l_max 0
_diffrn_reflns_limit_l_min -38
_diffrn_reflns_number 3897
_diffrn_reflns_theta_full 27.50
_diffrn_reflns_theta_max 27.50
_diffrn_reflns_theta_min 3.12
_diffrn_standards_decay_% 0
_diffrn_standards_interval_count 147
_diffrn_standards_number 3
_exptl_absorpt_coefficient_mu 0.362
_exptl_absorpt_correction_type none
_exptl_crystal_colour colourless
_exptl_crystal_density_diffrn 1.509
_exptl_crystal_density_meas ?
_exptl_crystal_description prism
_exptl_crystal_F_000 744
_exptl_crystal_size_max 0.70
_exptl_crystal_size_mid 0.30
_exptl_crystal_size_min 0.30
_refine_diff_density_max 0.316
_refine_diff_density_min -0.321
_refine_ls_abs_structure_details 'Flack (1983)'
_refine_ls_abs_structure_Flack -0.02(7)
_refine_ls_extinction_method none
_refine_ls_goodness_of_fit_ref 1.032
_refine_ls_hydrogen_treatment constr
_refine_ls_matrix_type full
_refine_ls_number_parameters 208
_refine_ls_number_reflns 3572
_refine_ls_number_restraints 0
_refine_ls_restrained_S_all 1.032
_refine_ls_R_factor_all 0.0378
_refine_ls_R_factor_gt 0.0326
_refine_ls_shift/su_max 0.001
_refine_ls_shift/su_mean 0.000
_refine_ls_structure_factor_coef Fsqd
_refine_ls_weighting_details 'calc w = 1/[\s^2^(Fo^2^)+(0.0529P)^2^+0.4637P] where P=(Fo^2^+2Fc^2^)/3'
_refine_ls_weighting_scheme calc
_refine_ls_wR_factor_ref 0.0869
_reflns_number_gt 3275
_reflns_number_total 3572
_reflns_threshold_expression I>2\s(I)
_cod_data_source_file bm1364.cif
_cod_data_source_block III
_cod_depositor_comments
;
The following automatic conversions were performed:

'_exptl_crystal_density_meas' value 'not measured' was changed to '?'
- the value is perceived as not measured.

Automatic conversion script
Id: cif_fix_values 3008 2015-01-20 13:52:24Z robertas 
;
_cod_database_code 2009223

loop_
_symmetry_equiv_pos_as_xyz
'x, y, z'
'-x+1/2, -y, z+1/2'
'-x, y+1/2, -z+1/2'
'x+1/2, -y+1/2, -z'

loop_
_atom_site_label
_atom_site_fract_x
_atom_site_fract_y
_atom_site_fract_z
_atom_site_U_iso_or_equiv
_atom_site_adp_type
_atom_site_calc_flag
_atom_site_refinement_flags
_atom_site_occupancy
_atom_site_disorder_assembly
_atom_site_disorder_group
_atom_site_type_symbol
N 0.7699(2) 0.7304(2) 0.36217(5) 0.0215(3) Uani d . 1 . . N
S1 0.99196(6) 0.66466(6) 0.363132(15) 0.02101(11) Uani d . 1 . . S
S2 0.63838(7) 0.63100(7) 0.322980(16) 0.02384(12) Uani d . 1 . . S
O1 1.0424(2) 0.6145(2) 0.40817(5) 0.0331(4) Uani d . 1 . . O
O2 1.1037(2) 0.7954(2) 0.33971(6) 0.0328(4) Uani d . 1 . . O
O3 0.4748(2) 0.5583(2) 0.34339(6) 0.0360(4) Uani d . 1 . . O
O4 0.6175(2) 0.7485(2) 0.28439(5) 0.0375(4) Uani d . 1 . . O
C11 0.9636(3) 0.4674(3) 0.32969(6) 0.0211(4) Uani d . 1 . . C
C12 0.7912(3) 0.4519(3) 0.31005(7) 0.0232(4) Uani d . 1 . . C
C13 0.7475(3) 0.3026(3) 0.28259(7) 0.0323(5) Uani d . 1 . . C
H13 0.6298 0.2924 0.2686 0.039 Uiso calc R 1 . . H
C14 0.8814(4) 0.1700(3) 0.27644(7) 0.0355(5) Uani d . 1 . . C
H14 0.8539 0.0651 0.2585 0.043 Uiso calc R 1 . . H
C15 1.0555(3) 0.1864(3) 0.29587(7) 0.0316(5) Uani d . 1 . . C
H15 1.1455 0.0939 0.2907 0.038 Uiso calc R 1 . . H
C16 1.0995(3) 0.3361(3) 0.32276(7) 0.0252(4) Uani d . 1 . . C
H16 1.2186 0.3484 0.3360 0.030 Uiso calc R 1 . . H
C1 0.6903(3) 0.8607(3) 0.39793(6) 0.0199(4) Uani d . 1 . . C
C2 0.6304(3) 0.7499(3) 0.43939(6) 0.0217(4) Uani d . 1 . . C
H2A 0.7371 0.6807 0.4516 0.026 Uiso calc R 1 . . H
H2B 0.5334 0.6608 0.4307 0.026 Uiso calc R 1 . . H
C3 0.5553(3) 0.8822(3) 0.47573(6) 0.0245(4) Uani d . 1 . . C
H3 0.5175 0.8104 0.5031 0.029 Uiso calc R 1 . . H
C4 0.7043(3) 1.0210(3) 0.48904(7) 0.0278(4) Uani d . 1 . . C
H4A 0.8130 0.9557 0.5015 0.033 Uiso calc R 1 . . H
H4B 0.6561 1.1045 0.5127 0.033 Uiso calc R 1 . . H
C5 0.7611(3) 1.1321(3) 0.44730(7) 0.0300(4) Uani d . 1 . . C
H5 0.8580 1.2232 0.4561 0.036 Uiso calc R 1 . . H
C6 0.5931(4) 1.2340(3) 0.42865(8) 0.0360(5) Uani d . 1 . . C
H6A 0.6297 1.3085 0.4021 0.043 Uiso calc R 1 . . H
H6B 0.5430 1.3177 0.4521 0.043 Uiso calc R 1 . . H
C7 0.4451(3) 1.0946(3) 0.41479(7) 0.0324(5) Uani d . 1 . . C
H7 0.3354 1.1612 0.4024 0.039 Uiso calc R 1 . . H
C8 0.5239(3) 0.9650(3) 0.37810(7) 0.0275(4) Uani d . 1 . . C
H8A 0.4276 0.8768 0.3683 0.033 Uiso calc R 1 . . H
H8B 0.5631 1.0372 0.3514 0.033 Uiso calc R 1 . . H
C9 0.3862(3) 0.9822(3) 0.45637(7) 0.0296(5) Uani d . 1 . . C
H9A 0.3330 1.0646 0.4796 0.036 Uiso calc R 1 . . H
H9B 0.2906 0.8917 0.4476 0.036 Uiso calc R 1 . . H
C10 0.8403(3) 1.0021(3) 0.41097(7) 0.0259(4) Uani d . 1 . . C
H10A 0.9506 0.9380 0.4229 0.031 Uiso calc R 1 . . H
H10B 0.8777 1.0734 0.3839 0.031 Uiso calc R 1 . . H

loop_
_atom_site_aniso_label
_atom_site_aniso_U_11
_atom_site_aniso_U_22
_atom_site_aniso_U_33
_atom_site_aniso_U_12
_atom_site_aniso_U_13
_atom_site_aniso_U_23
N 0.0162(7) 0.0308(9) 0.0176(7) 0.0007(6) -0.0021(6) -0.0072(7)
S1 0.0167(2) 0.0244(2) 0.0219(2) 0.00105(18) -0.00354(17) -0.00383(18)
S2 0.0193(2) 0.0317(3) 0.0206(2) 0.0001(2) -0.00575(17) -0.0042(2)
O1 0.0313(8) 0.0449(9) 0.0230(7) 0.0113(7) -0.0117(6) -0.0063(7)
O2 0.0216(7) 0.0276(8) 0.0491(9) -0.0035(6) 0.0038(7) -0.0026(7)
O3 0.0197(7) 0.0444(9) 0.0441(9) -0.0058(7) 0.0000(7) -0.0097(8)
O4 0.0432(10) 0.0449(9) 0.0243(8) 0.0082(8) -0.0121(7) 0.0016(7)
C11 0.0241(10) 0.0231(9) 0.0161(8) -0.0021(8) 0.0007(7) -0.0011(7)
C12 0.0237(9) 0.0262(10) 0.0196(9) -0.0022(8) 0.0008(7) -0.0014(8)
C13 0.0347(11) 0.0391(12) 0.0233(9) -0.0085(10) -0.0001(9) -0.0100(9)
C14 0.0478(13) 0.0311(11) 0.0274(10) -0.0083(11) 0.0079(10) -0.0120(9)
C15 0.0390(12) 0.0262(10) 0.0297(10) 0.0018(9) 0.0130(9) -0.0010(9)
C16 0.0260(9) 0.0259(10) 0.0237(9) 0.0012(8) 0.0048(8) 0.0024(8)
C1 0.0201(8) 0.0221(9) 0.0176(8) 0.0015(8) 0.0007(7) -0.0032(7)
C2 0.0229(9) 0.0211(9) 0.0210(9) 0.0004(8) -0.0007(7) -0.0007(7)
C3 0.0290(10) 0.0253(10) 0.0191(8) -0.0013(8) 0.0028(7) -0.0008(8)
C4 0.0320(11) 0.0285(10) 0.0228(10) -0.0005(9) -0.0001(8) -0.0061(8)
C5 0.0348(11) 0.0249(10) 0.0304(10) -0.0044(9) 0.0053(9) -0.0066(9)
C6 0.0488(14) 0.0228(10) 0.0363(12) 0.0047(10) 0.0104(11) 0.0019(9)
C7 0.0343(11) 0.0335(12) 0.0294(10) 0.0143(10) 0.0020(9) 0.0028(9)
C8 0.0277(10) 0.0326(11) 0.0224(9) 0.0073(9) -0.0015(8) 0.0011(8)
C9 0.0238(10) 0.0337(11) 0.0315(11) 0.0050(9) 0.0047(9) -0.0048(9)
C10 0.0258(10) 0.0259(10) 0.0261(10) -0.0060(8) 0.0040(8) -0.0043(8)

loop_
_atom_type_symbol
_atom_type_description
_atom_type_scat_dispersion_real
_atom_type_scat_dispersion_imag
_atom_type_scat_source
C C 0.0033 0.0016 'International Tables Vol C Tables 4.2.6.8 and 6.1.1.4'
H H 0.0000 0.0000 'International Tables Vol C Tables 4.2.6.8 and 6.1.1.4'
N N 0.0061 0.0033 'International Tables Vol C Tables 4.2.6.8 and 6.1.1.4'
O O 0.0106 0.0060 'International Tables Vol C Tables 4.2.6.8 and 6.1.1.4'
S S 0.1246 0.1234 'International Tables Vol C Tables 4.2.6.8 and 6.1.1.4'

loop_
_geom_angle_atom_site_label_1
_geom_angle_atom_site_label_2
_geom_angle_atom_site_label_3
_geom_angle
_geom_angle_publ_flag
C1 N S1 121.72(12) y
C1 N S2 122.24(12) y
S2 N S1 115.83(10) y
O1 S1 O2 118.50(10) ?
O1 S1 N 109.52(9) ?
O2 S1 N 110.12(9) ?
O1 S1 C11 110.18(10) ?
O2 S1 C11 109.84(9) ?
N S1 C11 96.44(9) ?
O3 S2 O4 117.98(10) ?
O3 S2 N 109.96(9) ?
O4 S2 N 110.70(10) ?
O3 S2 C12 109.79(10) ?
O4 S2 C12 109.74(10) ?
N S2 C12 96.56(9) ?
C12 C11 C16 121.50(19) ?
C12 C11 S1 114.15(16) ?
C16 C11 S1 124.35(15) ?
C11 C12 C13 120.9(2) ?
C11 C12 S2 114.69(16) ?
C13 C12 S2 124.37(17) ?
C14 C13 C12 117.6(2) ?
C13 C14 C15 121.4(2) ?
C16 C15 C14 120.9(2) ?
C15 C16 C11 117.62(19) ?
C2 C1 N 109.34(16) ?
C2 C1 C8 110.09(16) ?
N C1 C8 109.75(15) ?
C2 C1 C10 110.57(16) ?
N C1 C10 108.69(15) ?
C8 C1 C10 108.38(17) ?
C1 C2 C3 109.09(15) ?
C4 C3 C9 110.16(18) ?
C4 C3 C2 110.08(17) ?
C9 C3 C2 108.59(16) ?
C3 C4 C5 109.38(17) ?
C6 C5 C4 109.46(18) ?
C6 C5 C10 110.08(18) ?
C4 C5 C10 109.62(18) ?
C5 C6 C7 109.33(18) ?
C6 C7 C9 109.50(18) ?
C6 C7 C8 109.52(19) ?
C9 C7 C8 109.68(18) ?
C1 C8 C7 108.86(16) ?
C3 C9 C7 109.25(17) ?
C5 C10 C1 108.78(17) ?

loop_
_geom_bond_atom_site_label_1
_geom_bond_atom_site_label_2
_geom_bond_site_symmetry_2
_geom_bond_distance
_geom_bond_publ_flag
N C1 . 1.532(2) y
N S1 . 1.6766(17) y
N S2 . 1.6641(16) y
S1 O1 . 1.4266(15) ?
S1 O2 . 1.4278(16) ?
S1 C11 . 1.755(2) ?
S2 O3 . 1.4298(16) ?
S2 O4 . 1.4330(16) ?
S2 C12 . 1.753(2) ?
C11 C12 . 1.380(3) ?
C11 C16 . 1.387(3) ?
C12 C13 . 1.392(3) ?
C13 C14 . 1.380(3) ?
C14 C15 . 1.389(4) ?
C15 C16 . 1.386(3) ?
C1 C2 . 1.529(3) ?
C1 C8 . 1.540(3) ?
C1 C10 . 1.545(3) ?
C2 C3 . 1.542(3) ?
C3 C4 . 1.529(3) ?
C3 C9 . 1.534(3) ?
C4 C5 . 1.530(3) ?
C5 C6 . 1.528(3) ?
C5 C10 . 1.541(3) ?
C6 C7 . 1.531(4) ?
C7 C9 . 1.536(3) ?
C7 C8 . 1.546(3) ?

loop_
_geom_hbond_atom_site_label_D
_geom_hbond_atom_site_label_H
_geom_hbond_atom_site_label_A
_geom_hbond_site_symmetry_A
_geom_hbond_distance_DH
_geom_hbond_distance_HA
_geom_hbond_distance_DA
_geom_hbond_angle_DHA
_geom_hbond_publ_flag
C2 H2A O1 . 0.99 2.60 3.272(3) 125.3 y
C10 H10A O1 . 0.99 2.49 3.181(3) 126.9 y
C8 H8A O3 . 0.99 2.46 3.154(3) 127.0 y
C8 H8A O2 1_455 0.99 2.56 3.472(3) 152.8 ?
C15 H15 O2 1_545 0.95 2.63 3.148(3) 114.8 ?
C2 H2B O3 . 0.99 2.72 3.354(3) 122.4 ?
C13 H13 O4 3_645 0.95 2.40 3.323(3) 164.5 ?
C16 H16 O3 1_655 0.95 2.41 3.219(3) 142.5 ?

loop_
_geom_torsion_atom_site_label_1
_geom_torsion_atom_site_label_2
_geom_torsion_atom_site_label_3
_geom_torsion_atom_site_label_4
_geom_torsion
_geom_torsion_publ_flag
S2 N S1 O1 -129.34(12) y
S2 N S1 O2 98.66(12) y
S1 N S2 O3 128.93(11) y
S1 N S2 O4 -98.94(13) y
C1 N S1 O1 45.38(17) y
C1 N S1 O2 -86.61(17) y
C1 N S2 O3 -45.76(18) y
C1 N S2 O4 86.37(17) y
C1 N S1 C11 159.48(15) ?
S2 N S1 C11 -15.24(12) ?
C1 N S2 C12 -159.62(15) ?
S1 N S2 C12 15.07(13) ?
O1 S1 C11 C12 122.56(16) ?
O2 S1 C11 C12 -105.14(16) ?
N S1 C11 C12 8.99(16) ?
O1 S1 C11 C16 -57.59(19) ?
O2 S1 C11 C16 74.71(18) ?
N S1 C11 C16 -171.16(17) ?
C16 C11 C12 C13 0.2(3) ?
S1 C11 C12 C13 -179.91(16) ?
C16 C11 C12 S2 179.81(15) ?
S1 C11 C12 S2 -0.3(2) ?
O3 S2 C12 C11 -122.55(16) ?
O4 S2 C12 C11 106.24(17) ?
N S2 C12 C11 -8.55(17) ?
O3 S2 C12 C13 57.0(2) ?
O4 S2 C12 C13 -74.2(2) ?
N S2 C12 C13 171.00(19) ?
C11 C12 C13 C14 1.1(3) ?
S2 C12 C13 C14 -178.44(17) ?
C12 C13 C14 C15 -1.7(3) ?
C13 C14 C15 C16 1.0(3) ?
C14 C15 C16 C11 0.4(3) ?
C12 C11 C16 C15 -1.0(3) ?
S1 C11 C16 C15 179.19(15) ?
S2 N C1 C2 89.17(18) ?
S1 N C1 C2 -85.21(18) ?
S2 N C1 C8 -31.7(2) ?
S1 N C1 C8 153.94(15) ?
S2 N C1 C10 -150.04(15) ?
S1 N C1 C10 35.6(2) ?
N C1 C2 C3 178.51(15) ?
C8 C1 C2 C3 -60.9(2) ?
C10 C1 C2 C3 58.9(2) ?
C1 C2 C3 C4 -59.2(2) ?
C1 C2 C3 C9 61.5(2) ?
C9 C3 C4 C5 -59.4(2) ?
C2 C3 C4 C5 60.3(2) ?
C3 C4 C5 C6 60.1(2) ?
C3 C4 C5 C10 -60.7(2) ?
C4 C5 C6 C7 -60.8(2) ?
C10 C5 C6 C7 59.7(2) ?
C5 C6 C7 C9 60.6(2) ?
C5 C6 C7 C8 -59.7(2) ?
C2 C1 C8 C7 59.3(2) ?
N C1 C8 C7 179.66(17) ?
C10 C1 C8 C7 -61.8(2) ?
C6 C7 C8 C1 61.2(2) ?
C9 C7 C8 C1 -59.0(2) ?
C4 C3 C9 C7 59.0(2) ?
C2 C3 C9 C7 -61.6(2) ?
C6 C7 C9 C3 -59.4(2) ?
C8 C7 C9 C3 60.8(2) ?
C6 C5 C10 C1 -60.7(2) ?
C4 C5 C10 C1 59.8(2) ?
C2 C1 C10 C5 -59.4(2) ?
N C1 C10 C5 -179.40(16) ?
C8 C1 C10 C5 61.4(2) ?
